data_1007198
loop_
_publ_author_name
'Averbuch-Pouchot, M T'
'Durif, A'

_publ_section_title
;
Crystal chemistry of cyclo-hexaphosphates.XVIII.Structures of
ethylammonium cyclo-hexaphosphate tetrahydrate and hydrazinium(1+)
hydrazinium(2+) cyclo-hexaphosphate
;
_journal_coden_ASTM ACSCEE
_journal_name_full 'Acta Crystallographica C (39,1983-)'
_journal_page_first 1579
_journal_page_last 1583
_journal_volume 47
_journal_year 1991
_chemical_formula_structural '(N2 H5)2 (N2 H6)2 (P6 O18)'
_chemical_formula_sum 'H22 N8 O18 P6'
_chemical_name_systematic
;
Dihydrazinium dihydrazinedium cyclo-hexaphosphate
;
_space_group_IT_number 2
_symmetry_cell_setting triclinic
_symmetry_Int_Tables_number 2
_symmetry_space_group_name_Hall '-P 1'
_symmetry_space_group_name_H-M 'P -1'
_cell_angle_alpha 105.05(2)
_cell_angle_beta 102.08(2)
_cell_angle_gamma 86.42(2)
_cell_formula_units_Z 1
_cell_length_a 8.175(8)
_cell_length_b 7.926(8)
_cell_length_c 8.457(7)
_cell_volume 517.4
_refine_ls_R_factor_all 0.032
_cod_database_code 1007198

loop_
_symmetry_equiv_pos_as_xyz
x,y,z
-x,-y,-z

loop_
_atom_site_label
_atom_site_type_symbol
_atom_site_symmetry_multiplicity
_atom_site_Wyckoff_symbol
_atom_site_fract_x
_atom_site_fract_y
_atom_site_fract_z
_atom_site_occupancy
_atom_site_attached_hydrogens
_atom_site_calc_flag
P1 P5+ 2 i 0.28808(4) 0.84072(4) 0.53859(4) 1. 0 d
P2 P5+ 2 i 0.00459(4) 0.30620(4) 0.69467(4) 1. 0 d
P3 P5+ 2 i 0.18826(4) 0.03972(4) 0.84784(4) 1. 0 d
O1 O2- 2 i 0.0923(1) 0.7878(1) 0.4899(1) 1. 0 d
O2 O2- 2 i 0.2874(1) 0.0003(1) 0.6982(1) 1. 0 d
O3 O2- 2 i 0.0284(1) 0.1482(1) 0.7830(1) 1. 0 d
O4 O2- 2 i 0.6112(1) 0.3065(1) 0.4134(2) 1. 0 d
O5 O2- 2 i 0.3300(1) 0.9111(1) 0.4062(1) 1. 0 d
O6 O2- 2 i 0.1679(1) 0.3633(1) 0.6783(1) 1. 0 d
O7 O2- 2 i 0.8915(1) 0.4374(1) 0.7791(1) 1. 0 d
O8 O2- 2 i 0.8790(1) 0.1234(1) 0.1367(1) 1. 0 d
O9 O2- 2 i 0.2968(1) 0.1531(2) -0.0058(1) 1. 0 d
N1 N2- 2 i 0.7852(2) 0.8172(2) 0.7122(1) 1. 0 d
N2 N2- 2 i 0.2823(1) 0.3434(1) 0.3994(1) 1. 0 d
N3 N2- 2 i 0.2942(2) 0.6111(2) -0.0106(2) 1. 0 d
N4 N2- 2 i 0.5555(2) 0.3284(2) 0.8907(2) 1. 0 d
H1 H1+ 2 i 0.251(3) 0.095(3) 0.333(3) 1. 0 d
H2 H1+ 2 i 0.750(3) 0.832(3) 0.813(3) 1. 0 d
H3 H1+ 2 i 0.902(3) 0.813(3) 0.735(3) 1. 0 d
H4 H1+ 2 i 0.752(3) 0.569(4) 0.648(3) 1. 0 d
H5 H1+ 2 i 0.608(3) 0.662(3) 0.586(3) 1. 0 d
H6 H1+ 2 i 0.262(3) 0.352(3) 0.492(3) 1. 0 d
H7 H1+ 2 i 0.226(3) 0.575(3) 0.049(3) 1. 0 d
H8 H1+ 2 i 0.239(3) 0.706(3) 0.940(3) 1. 0 d
H9 H1+ 2 i 0.331(3) 0.534(3) 0.904(3) 1. 0 d
H10 H1+ 2 i 0.584(3) 0.267(3) 0.807(3) 1. 0 d
H11 H1+ 2 i 0.503(3) 0.270(3) 0.940(3) 1. 0 d

loop_
_atom_type_symbol
_atom_type_oxidation_number
P5+ 5.000
O2- -2.000
N2- -2.000
H1+ 1.000
